data_2011358
loop_
_publ_author_name
'Low, John Nicolson'
'Molina, Sebasti\'an'
'Nogueras, Manuel'
'S\'anchez, Adolfo'
'Cobo, Justo'

_publ_section_title
<i>N</i>-(6-Amino-3-methyl-2,4-dioxo-1,2,3,4-tetrahydropyrimidin-5-yl)-<i>N</i>-(\b-<small>D</small>-glucopyranosyl)acetamide
_journal_issue 9
_journal_name_full 'Acta Crystallographica Section C'
_journal_page_first e420
_journal_page_last e420
_journal_paper_doi 10.1107/S0108270100011148
_journal_volume 56
_journal_year 2000
_chemical_formula_iupac 'C13 H20 N4 O8, 2H2 O1'
_chemical_formula_moiety 'C13 H20 N4 O8, 2H2 O1'
_chemical_formula_sum 'C13 H24 N4 O10'
_chemical_formula_weight 396.36
_chemical_name_systematic
;
N-(6-amino-3-methyl-2,4-dioxo-1,2,3,4-tetrahydro-5-pyrimidinyl)-
N-[\b-D-glucopyranosyl]acetamide
;
_space_group_IT_number 19
_symmetry_cell_setting orthorhombic
_symmetry_space_group_name_Hall 'P 2ac 2ab'
_symmetry_space_group_name_H-M 'P 21 21 21'
_cell_angle_alpha 90.00
_cell_angle_beta 90.00
_cell_angle_gamma 90.00
_cell_formula_units_Z 4
_cell_length_a 7.09110(10)
_cell_length_b 12.2566(2)
_cell_length_c 20.5272(4)
_cell_measurement_reflns_used 2711
_cell_measurement_temperature 150(2)
_cell_measurement_theta_max 30.39
_cell_measurement_theta_min 3.03
_cell_volume 1784.08(5)
_computing_cell_refinement 'DENZO (Otwinowski & Minor, 1997)'
_computing_data_collection 'KappaCCD Server Software (Nonius, 1997)'
_computing_data_reduction DENZO
_computing_publication_material 'SHELXL97 and WordPerfect macro PRPKAPPA (Ferguson, 1999)'
_computing_structure_refinement 'SHELXL97 (Sheldrick, 1997)'
_computing_structure_solution 'SHELXS97 (Sheldrick, 1997)'
_diffrn_ambient_temperature 150(2)
_diffrn_measured_fraction_theta_full .879
_diffrn_measured_fraction_theta_max 1.000
_diffrn_measurement_device_type KappaCCD
_diffrn_measurement_method '\f and \w scans with \k offsets'
_diffrn_radiation_monochromator graphite
_diffrn_radiation_source 'fine-focus sealed X-ray tube'
_diffrn_radiation_type MoK\a
_diffrn_radiation_wavelength .71073
_diffrn_reflns_av_R_equivalents .028
_diffrn_reflns_av_sigmaI/netI .0300
_diffrn_reflns_limit_h_max 9
_diffrn_reflns_limit_h_min -8
_diffrn_reflns_limit_k_max 17
_diffrn_reflns_limit_k_min -16
_diffrn_reflns_limit_l_max 28
_diffrn_reflns_limit_l_min -28
_diffrn_reflns_number 12217
_diffrn_reflns_theta_full 30.39
_diffrn_reflns_theta_max 29.0
_diffrn_reflns_theta_min 3.03
_diffrn_standards_decay_% 0
_exptl_absorpt_coefficient_mu .127
_exptl_absorpt_correction_T_max .984
_exptl_absorpt_correction_T_min .960
_exptl_absorpt_correction_type multi-scan
_exptl_absorpt_process_details '(SORTAV; Blessing, 1995, 1997)'
_exptl_crystal_colour colourless
_exptl_crystal_density_diffrn 1.476
_exptl_crystal_density_method 'not measured'
_exptl_crystal_description lath
_exptl_crystal_F_000 840
_exptl_crystal_size_max .33
_exptl_crystal_size_mid .15
_exptl_crystal_size_min .13
_refine_diff_density_max .201
_refine_diff_density_min -.264
_refine_ls_extinction_method none
_refine_ls_goodness_of_fit_ref 1.057
_refine_ls_hydrogen_treatment constr
_refine_ls_matrix_type full
_refine_ls_number_parameters 251
_refine_ls_number_reflns 2711
_refine_ls_number_restraints 0
_refine_ls_restrained_S_all 1.057
_refine_ls_R_factor_all .045
_refine_ls_R_factor_gt .039
_refine_ls_shift/su_max .002
_refine_ls_shift/su_mean .000
_refine_ls_structure_factor_coef Fsqd
_refine_ls_weighting_details 'w = 1/[\s^2^(Fo^2^)+(0.0567P)^2^+0.5011P] where P = (Fo^2^+2Fc^2^)/3'
_refine_ls_weighting_scheme calc
_refine_ls_wR_factor_ref .100
_reflns_number_gt 2482
_reflns_number_total 2711
_reflns_threshold_expression I>2\s(I)
_cod_data_source_file qa0376.cif
_cod_data_source_block I
_cod_depositor_comments
;
The following automatic conversions were performed:

'_exptl_absorpt_correction_type' value 'Multi-scan' changed to
'multi-scan' according to
/home/saulius/struct/CIF-dictionaries/cif_core.dic dictionary named
'cif_core.dic' version 2.4.1 from 2010-06-29.

Automatic conversion script
Id: cif_fix_values 1715 2011-07-08 13:25:40Z adriana 
;
_cod_database_code 2011358
_cod_database_fobs_code 2011358

loop_
_symmetry_equiv_pos_as_xyz
'x, y, z'
'-x+1/2, -y, z+1/2'
'x+1/2, -y+1/2, -z'
'-x, y+1/2, -z+1/2'

loop_
_atom_site_label
_atom_site_fract_x
_atom_site_fract_y
_atom_site_fract_z
_atom_site_U_iso_or_equiv
_atom_site_adp_type
_atom_site_calc_flag
_atom_site_refinement_flags
_atom_site_occupancy
_atom_site_disorder_assembly
_atom_site_disorder_group
_atom_site_type_symbol
N1 .2557(3) .83857(13) .36395(8) .0211(3) Uani d . 1 . . N
C2 .4044(3) .83439(15) .40642(9) .0216(4) Uani d . 1 . . C
O2 .4258(3) .90595(13) .44752(7) .0304(4) Uani d . 1 . . O
N3 .5212(3) .74556(13) .40075(8) .0223(4) Uani d . 1 . . N
C31 .6717(4) .7303(2) .44874(11) .0369(6) Uani d . 1 . . C
C4 .5047(3) .66756(15) .35094(9) .0190(4) Uani d . 1 . . C
O4 .6188(2) .59105(12) .34947(7) .0258(3) Uani d . 1 . . O
C5 .3556(3) .68341(14) .30588(8) .0169(3) Uani d . 1 . . C
N5 .3328(2) .60508(12) .25488(7) .0155(3) Uani d . 1 . . N
C51 .2248(3) .51423(15) .26416(9) .0175(4) Uani d . 1 . . C
O51 .2130(2) .44259(11) .22191(7) .0234(3) Uani d . 1 . . O
C52 .1187(3) .50595(16) .32728(9) .0226(4) Uani d . 1 . . C
C6 .2296(3) .76787(14) .31287(9) .0179(4) Uani d . 1 . . C
N6 .0784(3) .78246(14) .27545(8) .0232(4) Uani d . 1 . . N
C1' .4273(3) .62427(14) .19300(9) .0161(3) Uani d . 1 . . C
O1' .3373(2) .71746(11) .16572(6) .0175(3) Uani d . 1 . . O
C2' .6390(3) .64300(15) .20138(9) .0170(4) Uani d . 1 . . C
O2' .9189(2) .69698(12) .14294(7) .0204(3) Uani d . 1 . . O
C3' .7228(3) .67343(15) .13599(9) .0172(4) Uani d . 1 . . C
O3' .7273(2) .54648(11) .22410(7) .0230(3) Uani d . 1 . . O
C4' .6213(3) .77240(15) .10866(8) .0173(4) Uani d . 1 . . C
O4' .6982(2) .80319(13) .04755(7) .0248(3) Uani d . 1 . . O
C5' .4104(3) .74893(15) .10338(8) .0163(3) Uani d . 1 . . C
C51' .3006(3) .84889(16) .08171(9) .0201(4) Uani d . 1 . . C
O5' .1210(2) .82418(13) .05444(7) .0249(3) Uani d . 1 . . O
O6 .0444(2) .49349(12) .10685(7) .0260(3) Uani d . 1 . . O
O7 .7411(3) .01448(14) .00626(8) .0348(4) Uani d . 1 . . O
H1 .1710 .8901 .3698 .025 Uiso calc R 1 . . H
H31A .7893 .7614 .4319 .055 Uiso calc R 1 . . H
H31B .6892 .6522 .4570 .055 Uiso calc R 1 . . H
H31C .6373 .7671 .4894 .055 Uiso calc R 1 . . H
H52A .0596 .4339 .3305 .034 Uiso calc R 1 . . H
H52B .0210 .5625 .3288 .034 Uiso calc R 1 . . H
H52C .2061 .5161 .3638 .034 Uiso calc R 1 . . H
H6A -.0007 .8360 .2839 .028 Uiso calc R 1 . . H
H6B .0574 .7386 .2423 .028 Uiso calc R 1 . . H
H1' .4066 .5601 .1638 .019 Uiso calc R 1 . . H
H2' .6607 .7035 .2332 .020 Uiso calc R 1 . . H
H2'A .9821 .6408 .1344 .087(14) Uiso calc R 1 . . H
H3' .7071 .6108 .1052 .021 Uiso calc R 1 . . H
H3'A .7089 .5400 .2643 .028 Uiso calc R 1 . . H
H4' .6391 .8344 .1397 .021 Uiso calc R 1 . . H
H4'A .6630 .7588 .0189 .030 Uiso calc R 1 . . H
H5' .3895 .6884 .0715 .020 Uiso calc R 1 . . H
H51A .2826 .8976 .1197 .024 Uiso calc R 1 . . H
H51B .3761 .8890 .0490 .024 Uiso calc R 1 . . H
H5'A .0547 .7919 .0823 .030 Uiso calc R 1 . . H
H6WA .1209 .4725 .1422 .031 Uiso d . 1 . . H
H6WB .1136 .4923 .0638 .031 Uiso d . 1 . . H
H7A .8597 .0219 -.0069 .042 Uiso d . 1 . . H
H7B .7594 -.0420 .0235 .042 Uiso d . 1 . . H

loop_
_atom_site_aniso_label
_atom_site_aniso_U_11
_atom_site_aniso_U_22
_atom_site_aniso_U_33
_atom_site_aniso_U_12
_atom_site_aniso_U_13
_atom_site_aniso_U_23
N1 .0232(8) .0193(7) .0209(7) .0039(7) -.0006(7) -.0039(6)
C2 .0244(9) .0197(8) .0208(8) -.0019(8) .0010(8) -.0008(7)
O2 .0352(9) .0271(7) .0289(7) .0002(7) -.0051(7) -.0111(6)
N3 .0252(9) .0214(8) .0203(7) .0020(7) -.0047(7) -.0025(6)
C31 .0389(13) .0378(12) .0341(11) .0092(11) -.0177(11) -.0049(10)
C4 .0208(9) .0186(8) .0176(8) .0011(7) .0006(7) .0012(7)
O4 .0284(8) .0253(7) .0238(6) .0098(6) -.0036(6) .0007(6)
C5 .0187(9) .0159(8) .0160(7) .0005(7) .0001(7) -.0002(6)
N5 .0164(7) .0139(6) .0162(6) -.0010(6) .0011(6) -.0003(5)
C51 .0159(8) .0185(8) .0181(7) -.0009(7) -.0013(7) .0044(7)
O51 .0279(8) .0192(6) .0230(6) -.0077(6) .0009(6) -.0009(5)
C52 .0224(9) .0229(9) .0224(8) -.0015(8) .0038(8) .0038(7)
C6 .0191(9) .0177(8) .0170(7) .0006(7) .0018(7) .0007(7)
N6 .0227(8) .0225(8) .0243(8) .0078(7) -.0038(7) -.0061(6)
C1' .0157(8) .0156(8) .0169(8) .0003(7) .0013(7) .0008(6)
O1' .0152(6) .0200(6) .0171(5) .0022(5) .0019(5) .0042(5)
C2' .0148(8) .0167(8) .0194(8) .0017(7) -.0013(7) .0003(7)
O2' .0124(6) .0232(7) .0257(6) -.0001(5) .0012(6) .0003(6)
C3' .0142(8) .0185(8) .0188(7) -.0016(7) .0004(7) -.0010(7)
O3' .0227(7) .0229(7) .0233(6) .0072(6) .0026(6) .0061(5)
C4' .0167(9) .0192(8) .0160(7) -.0024(7) .0022(7) .0007(6)
O4' .0208(7) .0328(8) .0207(6) -.0043(6) .0042(6) .0066(6)
C5' .0162(8) .0179(8) .0149(7) -.0019(7) .0008(7) .0010(6)
C51' .0170(9) .0193(8) .0240(8) -.0010(7) -.0009(8) .0040(7)
O5' .0163(7) .0283(7) .0301(7) -.0013(6) -.0031(6) .0064(6)
O6 .0236(7) .0284(7) .0261(6) .0002(6) .0010(6) .0010(6)
O7 .0333(9) .0391(9) .0319(8) -.0070(8) -.0033(7) .0075(7)

loop_
_atom_type_symbol
_atom_type_description
_atom_type_scat_dispersion_real
_atom_type_scat_dispersion_imag
_atom_type_scat_source
C C .0033 .0016 'International Tables Vol C Tables 4.2.6.8 and 6.1.1.4'
H H .0000 .0000 'International Tables Vol C Tables 4.2.6.8 and 6.1.1.4'
N N .0061 .0033 'International Tables Vol C Tables 4.2.6.8 and 6.1.1.4'
O O .0106 .0060 'International Tables Vol C Tables 4.2.6.8 and 6.1.1.4'

loop_
_geom_angle_atom_site_label_1
_geom_angle_atom_site_label_2
_geom_angle_atom_site_label_3
_geom_angle
_geom_angle_publ_flag
C2 N1 C6 124.52(17) no
C2 N1 H1 117.7 no
C6 N1 H1 117.7 no
O2 C2 N1 120.46(19) no
O2 C2 N3 123.41(19) no
N1 C2 N3 116.11(16) no
C2 N3 C4 123.45(17) no
C2 N3 C31 118.93(17) no
C4 N3 C31 117.62(17) no
N3 C31 H31A 109.5 no
N3 C31 H31B 109.5 no
H31A C31 H31B 109.5 no
N3 C31 H31C 109.5 no
H31A C31 H31C 109.5 no
H31B C31 H31C 109.5 no
O4 C4 N3 118.57(17) no
O4 C4 C5 125.08(17) no
N3 C4 C5 116.34(17) no
C6 C5 C4 121.30(17) no
C6 C5 N5 120.55(16) no
C4 C5 N5 118.05(16) no
C51 N5 C5 120.62(15) no
C51 N5 C1' 120.79(15) no
C5 N5 C1' 118.59(14) no
O51 C51 N5 121.30(17) no
O51 C51 C52 121.52(18) no
N5 C51 C52 117.18(16) no
C51 C52 H52A 109.5 no
C51 C52 H52B 109.5 no
H52A C52 H52B 109.5 no
C51 C52 H52C 109.5 no
H52A C52 H52C 109.5 no
H52B C52 H52C 109.5 no
N6 C6 N1 117.69(17) no
N6 C6 C5 124.36(17) no
N1 C6 C5 117.86(17) no
C6 N6 H6A 120.0 no
C6 N6 H6B 120.0 no
H6A N6 H6B 120.0 no
O1' C1' N5 105.46(14) no
O1' C1' C2' 111.36(14) no
N5 C1' C2' 112.22(15) no
O1' C1' H1' 109.2 no
N5 C1' H1' 109.2 no
C2' C1' H1' 109.2 no
C1' O1' C5' 113.89(14) no
O3' C2' C3' 108.89(15) no
O3' C2' C1' 110.21(15) no
C3' C2' C1' 108.82(15) no
O3' C2' H2' 109.6 no
C3' C2' H2' 109.6 no
C1' C2' H2' 109.6 no
C3' O2' H2'A 109.5 no
O2' C3' C2' 110.09(15) no
O2' C3' C4' 109.71(15) no
C2' C3' C4' 109.77(15) no
O2' C3' H3' 109.1 no
C2' C3' H3' 109.1 no
C4' C3' H3' 109.1 no
C2' O3' H3'A 109.5 no
O4' C4' C3' 110.92(15) no
O4' C4' C5' 111.33(15) no
C3' C4' C5' 109.89(15) no
O4' C4' H4' 108.2 no
C3' C4' H4' 108.2 no
C5' C4' H4' 108.2 no
C4' O4' H4'A 109.5 no
O1' C5' C51' 107.06(15) no
O1' C5' C4' 109.97(15) no
C51' C5' C4' 111.78(15) no
O1' C5' H5' 109.3 no
C51' C5' H5' 109.3 no
C4' C5' H5' 109.3 no
O5' C51' C5' 113.71(16) no
O5' C51' H51A 108.8 no
C5' C51' H51A 108.8 no
O5' C51' H51B 108.8 no
C5' C51' H51B 108.8 no
H51A C51' H51B 107.7 no
C51' O5' H5'A 109.5 no
H6WA O6 H6WB 113.0 no
H7A O7 H7B 94.0 no

loop_
_geom_bond_atom_site_label_1
_geom_bond_atom_site_label_2
_geom_bond_site_symmetry_2
_geom_bond_distance
_geom_bond_publ_flag
N1 C2 . 1.369(3) no
N1 C6 . 1.373(2) no
N1 H1 . .8800 no
C2 O2 . 1.226(2) no
C2 N3 . 1.373(3) no
N3 C4 . 1.405(2) no
N3 C31 . 1.464(3) no
C31 H31A . .9800 no
C31 H31B . .9800 no
C31 H31C . .9800 no
C4 O4 . 1.239(2) no
C4 C5 . 1.418(3) no
C5 C6 . 1.375(2) no
C5 N5 . 1.430(2) no
N5 C51 . 1.365(2) no
N5 C1' . 1.455(2) no
C51 O51 . 1.237(2) no
C51 C52 . 1.502(3) no
C52 H52A . .9800 no
C52 H52B . .9800 no
C52 H52C . .9800 no
C6 N6 . 1.331(3) no
N6 H6A . .8800 no
N6 H6B . .8800 no
C1' O1' . 1.423(2) no
C1' C2' . 1.528(3) no
C1' H1' . 1.0000 no
O1' C5' . 1.434(2) no
C2' O3' . 1.417(2) no
C2' C3' . 1.515(3) no
C2' H2' . 1.0000 no
O2' C3' . 1.428(2) no
O2' H2'A . .8400 no
C3' C4' . 1.518(3) no
C3' H3' . 1.0000 no
O3' H3'A . .8400 no
C4' O4' . 1.419(2) no
C4' C5' . 1.527(3) no
C4' H4' . 1.0000 no
O4' H4'A . .8400 no
C5' C51' . 1.518(3) no
C5' H5' . 1.0000 no
C51' O5' . 1.423(2) no
C51' H51A . .9900 no
C51' H51B . .9900 no
O5' H5'A . .8400 no
O6 H6WA . .9419 no
O6 H6WB . 1.0109 no
O7 H7A . .8882 no
O7 H7B . .7883 no

loop_
_geom_torsion_atom_site_label_1
_geom_torsion_atom_site_label_2
_geom_torsion_atom_site_label_3
_geom_torsion_atom_site_label_4
_geom_torsion
_geom_torsion_publ_flag
C6 N1 C2 O2 173.96(19) no
C6 N1 C2 N3 -7.5(3) no
O2 C2 N3 C4 -175.41(19) no
N1 C2 N3 C4 6.1(3) no
O2 C2 N3 C31 4.5(3) no
N1 C2 N3 C31 -173.97(19) no
C2 N3 C4 O4 178.96(18) no
C31 N3 C4 O4 -1.0(3) no
C2 N3 C4 C5 -1.2(3) no
C31 N3 C4 C5 178.92(18) no
O4 C4 C5 C6 176.88(19) no
N3 C4 C5 C6 -3.0(3) no
O4 C4 C5 N5 .6(3) no
N3 C4 C5 N5 -179.30(16) no
C6 C5 N5 C51 -88.2(2) no
C4 C5 N5 C51 88.2(2) no
C6 C5 N5 C1' 91.9(2) no
C4 C5 N5 C1' -91.7(2) no
C5 N5 C51 O51 -175.57(17) no
C1' N5 C51 O51 4.3(3) no
C5 N5 C51 C52 5.4(3) no
C1' N5 C51 C52 -174.66(16) no
C2 N1 C6 N6 -179.68(18) no
C2 N1 C6 C5 3.7(3) no
C4 C5 C6 N6 -174.52(18) no
N5 C5 C6 N6 1.7(3) no
C4 C5 C6 N1 1.8(3) no
N5 C5 C6 N1 178.06(16) no
C51 N5 C1' O1' 112.87(17) no
C5 N5 C1' O1' -67.23(19) no
C51 N5 C1' C2' -125.72(17) no
C5 N5 C1' C2' 54.2(2) no
N5 C1' O1' C5' -179.34(14) no
C2' C1' O1' C5' 58.68(19) no
O1' C1' C2' O3' -175.74(13) no
N5 C1' C2' O3' 66.29(19) no
O1' C1' C2' C3' -56.40(18) no
N5 C1' C2' C3' -174.37(14) no
O3' C2' C3' O2' -62.83(19) no
C1' C2' C3' O2' 177.00(15) no
O3' C2' C3' C4' 176.30(14) no
C1' C2' C3' C4' 56.13(19) no
O2' C3' C4' O4' 58.44(19) no
C2' C3' C4' O4' 179.53(15) no
O2' C3' C4' C5' -178.03(14) no
C2' C3' C4' C5' -56.94(19) no
C1' O1' C5' C51' -179.70(14) no
C1' O1' C5' C4' -58.08(18) no
O4' C4' C5' O1' 179.65(14) no
C3' C4' C5' O1' 56.36(18) no
O4' C4' C5' C51' -61.59(19) no
C3' C4' C5' C51' 175.12(15) no
O1' C5' C51' O5' -80.28(18) no
C4' C5' C51' O5' 159.24(15) no

loop_
_cod_related_entry_id
_cod_related_entry_database
_cod_related_entry_code
1 ChemSpider 21182360
